data_7039751
loop_
_publ_author_name
'Dwivedi, Nidhi'
'Panja, Sumit Kumar'
'Monika, ?'
'Saha, Satyen'
'Sunkari, Sailaja S.'

_publ_section_title
;
 Anion directed structural diversity in zinc complexes with
 conformationally flexible quinazoline ligand: structural, spectral and
 theoretical studies.
;
_journal_issue 30
_journal_name_full 'Dalton transactions (Cambridge, England : 2003)'
_journal_page_first 12053
_journal_page_last 12068
_journal_paper_doi 10.1039/c6dt02139e
_journal_volume 45
_journal_year 2016
_chemical_formula_moiety 'C42 H30 Cl2 N12 O4 Zn2'
_chemical_formula_sum 'C42 H30 Cl2 N12 O4 Zn2'
_chemical_formula_weight 968.46
_space_group_crystal_system monoclinic
_space_group_IT_number 15
_space_group_name_Hall '-C 2yc'
_space_group_name_H-M_alt 'C 1 2/c 1'
_symmetry_space_group_name_Hall '-C 2yc'
_symmetry_space_group_name_H-M 'C 1 2/c 1'
_atom_sites_solution_hydrogens geom
_audit_creation_method SHELXL-2014/7
_audit_update_record
;
2016-06-28 deposited with the CCDC.
2016-06-30 downloaded from the CCDC.
;
_cell_angle_alpha 90
_cell_angle_beta 96.430(6)
_cell_angle_gamma 90
_cell_formula_units_Z 4
_cell_length_a 22.8212(15)
_cell_length_b 8.3160(6)
_cell_length_c 22.1236(14)
_cell_measurement_reflns_used 1886
_cell_measurement_temperature 293(2)
_cell_measurement_theta_max 29.2548
_cell_measurement_theta_min 3.1300
_cell_volume 4172.2(5)
_computing_cell_refinement
;
CrysAlisPro, Agilent Technologies,
Version 1.171.34.49 (release 20-01-2011 CrysAlis171 .NET)
(compiled Jan 20 2011,15:58:25)
;
_computing_data_collection
;
CrysAlisPro, Agilent Technologies,
Version 1.171.34.49 (release 20-01-2011 CrysAlis171 .NET)
(compiled Jan 20 2011,15:58:25)
;
_computing_data_reduction
;
CrysAlisPro, Agilent Technologies,
Version 1.171.34.49 (release 20-01-2011 CrysAlis171 .NET)
(compiled Jan 20 2011,15:58:25)
;
_computing_molecular_graphics ORTEP-III
_computing_publication_material 'SHELXS-2014 (Sheldrick, 2014)'
_computing_structure_refinement 'SHELXL-2014/7 (Sheldrick, 2014)'
_computing_structure_solution 'SHELXS-2014 (Sheldrick, 2014)'
_diffrn_ambient_temperature 293(2)
_diffrn_detector_area_resol_mean 16.0938
_diffrn_measured_fraction_theta_full 0.998
_diffrn_measured_fraction_theta_max 0.998
_diffrn_measurement_device_type 'Xcalibur, Eos'
_diffrn_radiation_type MoK\a
_diffrn_radiation_wavelength 0.71073
_diffrn_reflns_av_R_equivalents 0.0383
_diffrn_reflns_av_unetI/netI 0.0649
_diffrn_reflns_Laue_measured_fraction_full 0.998
_diffrn_reflns_Laue_measured_fraction_max 0.998
_diffrn_reflns_limit_h_max 28
_diffrn_reflns_limit_h_min -28
_diffrn_reflns_limit_k_max 10
_diffrn_reflns_limit_k_min -9
_diffrn_reflns_limit_l_max 27
_diffrn_reflns_limit_l_min -27
_diffrn_reflns_number 9998
_diffrn_reflns_point_group_measured_fraction_full 0.998
_diffrn_reflns_point_group_measured_fraction_max 0.998
_diffrn_reflns_theta_full 25.242
_diffrn_reflns_theta_max 26.372
_diffrn_reflns_theta_min 3.142
_diffrn_source 'Enhance (Mo) X-ray Source'
_exptl_absorpt_coefficient_mu 1.337
_exptl_absorpt_correction_T_max 1.00000
_exptl_absorpt_correction_T_min 0.73775
_exptl_absorpt_correction_type multi-scan
_exptl_absorpt_process_details
;
CrysAlisPro, Agilent Technologies,
Version 1.171.34.49 (release 20-01-2011 CrysAlis171 .NET)
(compiled Jan 20 2011,15:58:25)
Empirical absorption correction using spherical harmonics,
 implemented in SCALE3 ABSPACK scaling algorithm.
;
_exptl_crystal_colour 'light yellow'
_exptl_crystal_density_diffrn 1.542
_exptl_crystal_description square
_exptl_crystal_F_000 1968
_exptl_crystal_size_max 0.2
_exptl_crystal_size_mid 0.2
_exptl_crystal_size_min 0.05
_refine_diff_density_max 0.378
_refine_diff_density_min -0.539
_refine_diff_density_rms 0.065
_refine_ls_extinction_method none
_refine_ls_goodness_of_fit_ref 1.020
_refine_ls_hydrogen_treatment riding
_refine_ls_matrix_type full
_refine_ls_number_parameters 290
_refine_ls_number_reflns 4257
_refine_ls_number_restraints 0
_refine_ls_restrained_S_all 1.020
_refine_ls_R_factor_all 0.0963
_refine_ls_R_factor_gt 0.0501
_refine_ls_shift/su_max 0.000
_refine_ls_shift/su_mean 0.000
_refine_ls_structure_factor_coef Fsqd
_refine_ls_weighting_details 'w=1/[\s^2^(Fo^2^)+(0.0318P)^2^+6.3140P] where P=(Fo^2^+2Fc^2^)/3'
_refine_ls_weighting_scheme calc
_refine_ls_wR_factor_gt 0.0913
_refine_ls_wR_factor_ref 0.1110
_reflns_Friedel_coverage 0.000
_reflns_number_gt 2721
_reflns_number_total 4257
_reflns_threshold_expression 'I > 2\s(I)'
_cod_data_source_file c6dt02139e2.cif
_cod_data_source_block shelx
_cod_depositor_comments 'Adding full bibliography for 7039750--7039754.cif.'
_cod_database_code 7039751
_shelx_shelxl_version_number 2014/7
_shelx_space_group_comment
;
The symmetry employed for this shelxl refinement is uniquely defined
by the following loop, which should always be used as a source of
symmetry information in preference to the above space-group names.
They are only intended as comments.
;

loop_
_space_group_symop_operation_xyz
'x, y, z'
'-x, y, -z+1/2'
'x+1/2, y+1/2, z'
'-x+1/2, y+1/2, -z+1/2'
'-x, -y, -z'
'x, -y, z-1/2'
'-x+1/2, -y+1/2, -z'
'x+1/2, -y+1/2, z-1/2'

loop_
_atom_site_label
_atom_site_type_symbol
_atom_site_fract_x
_atom_site_fract_y
_atom_site_fract_z
_atom_site_U_iso_or_equiv
_atom_site_adp_type
_atom_site_occupancy
_atom_site_site_symmetry_order
_atom_site_calc_flag
_atom_site_refinement_flags_posn
_atom_site_refinement_flags_adp
_atom_site_refinement_flags_occupancy
_atom_site_disorder_assembly
_atom_site_disorder_group
Zn1 Zn 0.24957(2) 0.16388(6) 0.06563(2) 0.04798(17) Uani 1 1 d . . . . .
Cl1 Cl 0.44630(6) -0.54357(15) 0.14488(6) 0.0877(4) Uani 1 1 d . . . . .
N1 N 0.31786(13) 0.0684(4) 0.13573(12) 0.0387(7) Uani 1 1 d . . . . .
N2 N 0.36615(13) 0.1392(4) 0.23372(12) 0.0385(7) Uani 1 1 d . . . . .
N3 N 0.26161(14) 0.3533(4) 0.12899(13) 0.0452(8) Uani 1 1 d . . . . .
N4 N 0.30540(15) 0.1862(4) -0.00052(13) 0.0527(9) Uani 1 1 d . . . . .
N5 N 0.35658(19) 0.2062(6) 0.00940(15) 0.0768(14) Uani 1 1 d . . . . .
N6A N 0.4047(9) 0.262(5) 0.0191(5) 0.084(8) Uani 0.63(8) 1 d . . P A 1
N6B N 0.4059(17) 0.149(16) 0.0149(14) 0.14(3) Uani 0.37(8) 1 d . . P A 2
O1 O 0.17404(15) 0.0577(5) 0.12729(17) 0.0884(11) Uani 1 1 d . . . . .
O2 O 0.20091(13) -0.0371(4) 0.04365(13) 0.0717(9) Uani 1 1 d . . . . .
C1 C 0.33006(15) 0.1672(4) 0.18175(15) 0.0370(8) Uani 1 1 d . . . . .
C2 C 0.39208(15) -0.0031(5) 0.23909(15) 0.0369(8) Uani 1 1 d . . . . .
C3 C 0.41651(16) -0.2640(5) 0.19152(18) 0.0466(10) Uani 1 1 d . . . . .
H3 H 0.4430 -0.2919 0.2249 0.056 Uiso 1 1 calc R U . . .
C4 C 0.40727(18) -0.3637(5) 0.14305(19) 0.0533(11) Uani 1 1 d . . . . .
C5 C 0.36746(19) -0.3291(5) 0.09260(18) 0.0554(11) Uani 1 1 d . . . . .
H5 H 0.3611 -0.4024 0.0608 0.066 Uiso 1 1 calc R U . . .
C6 C 0.33762(18) -0.1857(5) 0.09014(16) 0.0493(10) Uani 1 1 d . . . . .
H6 H 0.3115 -0.1605 0.0562 0.059 Uiso 1 1 calc R U . . .
C7 C 0.38541(15) -0.1170(4) 0.19080(15) 0.0372(9) Uani 1 1 d . . . . .
C8 C 0.34649(16) -0.0771(4) 0.13872(16) 0.0388(9) Uani 1 1 d . . . . .
C9 C 0.42762(15) -0.0338(5) 0.29842(15) 0.0384(9) Uani 1 1 d . . . . .
C10 C 0.46614(16) 0.0830(5) 0.32291(17) 0.0478(10) Uani 1 1 d . . . . .
H10 H 0.4704 0.1782 0.3018 0.057 Uiso 1 1 calc R U . . .
C11 C 0.49847(19) 0.0583(6) 0.37894(19) 0.0595(12) Uani 1 1 d . . . . .
H11 H 0.5252 0.1357 0.3951 0.071 Uiso 1 1 calc R U . . .
C12 C 0.4909(2) -0.0805(6) 0.41045(19) 0.0623(12) Uani 1 1 d . . . . .
H12 H 0.5123 -0.0963 0.4483 0.075 Uiso 1 1 calc R U . . .
C13 C 0.4523(2) -0.1963(6) 0.38691(18) 0.0599(12) Uani 1 1 d . . . . .
H13 H 0.4474 -0.2896 0.4089 0.072 Uiso 1 1 calc R U . . .
C14 C 0.42048(17) -0.1750(5) 0.33058(17) 0.0519(11) Uani 1 1 d . . . . .
H14 H 0.3946 -0.2542 0.3143 0.062 Uiso 1 1 calc R U . . .
C15 C 0.29973(15) 0.3258(5) 0.17909(15) 0.0391(9) Uani 1 1 d . . . . .
C16 C 0.23270(19) 0.4924(5) 0.12552(19) 0.0589(12) Uani 1 1 d . . . . .
H16 H 0.2069 0.5131 0.0908 0.071 Uiso 1 1 calc R U . . .
C17 C 0.2388(2) 0.6076(5) 0.1706(2) 0.0609(12) Uani 1 1 d . . . . .
H17 H 0.2172 0.7026 0.1666 0.073 Uiso 1 1 calc R U . . .
C18 C 0.27764(18) 0.5785(5) 0.22140(19) 0.0536(11) Uani 1 1 d . . . . .
H18 H 0.2830 0.6541 0.2525 0.064 Uiso 1 1 calc R U . . .
C19 C 0.30862(17) 0.4360(5) 0.22573(17) 0.0453(10) Uani 1 1 d . . . . .
H19 H 0.3352 0.4145 0.2597 0.054 Uiso 1 1 calc R U . . .
C20 C 0.1673(2) -0.0375(6) 0.0850(2) 0.0593(12) Uani 1 1 d . . . . .
C21 C 0.1172(2) -0.1555(6) 0.0799(2) 0.0871(16) Uani 1 1 d . . . . .
H21A H 0.1186 -0.2204 0.0442 0.131 Uiso 1 1 calc R U . . .
H21B H 0.1205 -0.2233 0.1153 0.131 Uiso 1 1 calc R U . . .
H21C H 0.0804 -0.0983 0.0770 0.131 Uiso 1 1 calc R U . . .

loop_
_atom_site_aniso_label
_atom_site_aniso_U_11
_atom_site_aniso_U_22
_atom_site_aniso_U_33
_atom_site_aniso_U_23
_atom_site_aniso_U_13
_atom_site_aniso_U_12
Zn1 0.0473(3) 0.0533(3) 0.0417(3) 0.0029(2) -0.00232(19) 0.0025(3)
Cl1 0.1028(10) 0.0505(8) 0.1122(10) -0.0075(7) 0.0223(8) 0.0291(8)
N1 0.0407(17) 0.0371(19) 0.0381(16) 0.0018(15) 0.0043(14) -0.0018(16)
N2 0.0412(17) 0.0370(19) 0.0364(15) 0.0002(15) 0.0010(13) -0.0017(15)
N3 0.0471(19) 0.041(2) 0.0464(17) 0.0066(16) 0.0000(15) 0.0055(17)
N4 0.0429(19) 0.070(3) 0.0438(18) 0.0126(17) -0.0027(15) 0.012(2)
N5 0.059(3) 0.136(4) 0.0354(19) 0.015(2) 0.0017(19) 0.019(3)
N6A 0.047(8) 0.147(18) 0.055(4) 0.009(7) -0.008(4) 0.014(7)
N6B 0.069(12) 0.27(8) 0.070(10) 0.04(2) 0.013(8) 0.09(2)
O1 0.073(2) 0.093(3) 0.097(3) -0.022(2) -0.001(2) 0.003(2)
O2 0.0604(19) 0.088(3) 0.0651(19) 0.0129(18) 0.0023(16) -0.0129(19)
C1 0.041(2) 0.035(2) 0.0357(18) 0.0029(18) 0.0054(15) -0.0017(19)
C2 0.0325(19) 0.037(2) 0.042(2) 0.0031(18) 0.0051(16) -0.0026(18)
C3 0.044(2) 0.043(2) 0.053(2) 0.005(2) 0.0054(18) 0.007(2)
C4 0.059(3) 0.039(2) 0.064(3) -0.003(2) 0.016(2) 0.006(2)
C5 0.072(3) 0.042(3) 0.054(2) -0.014(2) 0.014(2) -0.003(2)
C6 0.059(3) 0.046(3) 0.042(2) -0.002(2) 0.0035(18) -0.003(2)
C7 0.036(2) 0.032(2) 0.044(2) 0.0012(17) 0.0043(16) -0.0047(17)
C8 0.041(2) 0.033(2) 0.043(2) -0.0029(18) 0.0081(17) -0.0023(18)
C9 0.038(2) 0.039(2) 0.0374(19) 0.0033(18) 0.0026(16) 0.0022(19)
C10 0.047(2) 0.043(3) 0.052(2) -0.001(2) -0.0005(19) 0.002(2)
C11 0.059(3) 0.057(3) 0.059(3) -0.014(2) -0.009(2) 0.002(2)
C12 0.068(3) 0.068(3) 0.048(2) 0.002(2) -0.005(2) 0.016(3)
C13 0.076(3) 0.058(3) 0.045(2) 0.012(2) 0.007(2) 0.010(3)
C14 0.054(3) 0.050(3) 0.051(2) 0.006(2) 0.0014(19) -0.006(2)
C15 0.042(2) 0.035(2) 0.0409(19) 0.0058(18) 0.0056(16) 0.0007(19)
C16 0.062(3) 0.056(3) 0.058(3) 0.011(2) 0.001(2) 0.020(2)
C17 0.067(3) 0.048(3) 0.068(3) 0.000(2) 0.013(2) 0.022(2)
C18 0.061(3) 0.043(3) 0.058(3) -0.003(2) 0.012(2) 0.007(2)
C19 0.050(2) 0.041(2) 0.045(2) 0.0049(19) 0.0059(18) 0.004(2)
C20 0.055(3) 0.055(3) 0.065(3) 0.021(3) -0.006(2) 0.004(3)
C21 0.075(3) 0.082(4) 0.103(4) 0.018(3) 0.007(3) -0.014(3)

loop_
_atom_type_symbol
_atom_type_description
_atom_type_scat_dispersion_real
_atom_type_scat_dispersion_imag
_atom_type_scat_source
C C 0.0033 0.0016 'International Tables Vol C Tables 4.2.6.8 and 6.1.1.4'
H H 0.0000 0.0000 'International Tables Vol C Tables 4.2.6.8 and 6.1.1.4'
N N 0.0061 0.0033 'International Tables Vol C Tables 4.2.6.8 and 6.1.1.4'
O O 0.0106 0.0060 'International Tables Vol C Tables 4.2.6.8 and 6.1.1.4'
Cl Cl 0.1484 0.1585 'International Tables Vol C Tables 4.2.6.8 and 6.1.1.4'
Zn Zn 0.2839 1.4301 'International Tables Vol C Tables 4.2.6.8 and 6.1.1.4'

loop_
_geom_angle_atom_site_label_1
_geom_angle_atom_site_label_2
_geom_angle_atom_site_label_3
_geom_angle
_geom_angle_site_symmetry_1
_geom_angle_site_symmetry_3
O2 Zn1 N4 105.64(14) . .
O2 Zn1 N3 143.16(12) . .
N4 Zn1 N3 111.19(13) . .
O2 Zn1 N4 93.05(13) . 7
N4 Zn1 N4 80.52(14) . 7
N3 Zn1 N4 91.97(12) . 7
O2 Zn1 N1 101.23(12) . .
N4 Zn1 N1 95.01(11) . .
N3 Zn1 N1 76.90(11) . .
N4 Zn1 N1 165.71(13) 7 .
O2 Zn1 O1 56.23(12) . .
N4 Zn1 O1 161.81(14) . .
N3 Zn1 O1 86.97(12) . .
N4 Zn1 O1 100.50(12) 7 .
N1 Zn1 O1 88.00(11) . .
O2 Zn1 C20 28.50(13) . .
N4 Zn1 C20 134.12(16) . .
N3 Zn1 C20 114.65(15) . .
N4 Zn1 C20 95.98(13) 7 .
N1 Zn1 C20 96.82(12) . .
O1 Zn1 C20 27.83(12) . .
C1 N1 C8 117.1(3) . .
C1 N1 Zn1 112.9(2) . .
C8 N1 Zn1 130.0(2) . .
C2 N2 C1 116.9(3) . .
C16 N3 C15 117.7(3) . .
C16 N3 Zn1 125.8(3) . .
C15 N3 Zn1 116.4(3) . .
N5 N4 Zn1 124.2(3) . .
N5 N4 Zn1 121.8(3) . 7
Zn1 N4 Zn1 99.48(14) . 7
N4 N5 N6A 165(2) . .
N4 N5 N6B 148(7) . .
C20 O1 Zn1 81.1(3) . .
C20 O2 Zn1 100.9(3) . .
N1 C1 N2 127.2(3) . .
N1 C1 C15 117.8(3) . .
N2 C1 C15 114.9(3) . .
N2 C2 C7 121.3(3) . .
N2 C2 C9 115.3(3) . .
C7 C2 C9 123.4(3) . .
C4 C3 C7 119.2(4) . .
C4 C3 H3 120.4 . .
C7 C3 H3 120.4 . .
C3 C4 C5 122.7(4) . .
C3 C4 Cl1 118.3(3) . .
C5 C4 Cl1 119.0(3) . .
C6 C5 C4 119.3(4) . .
C6 C5 H5 120.3 . .
C4 C5 H5 120.3 . .
C5 C6 C8 120.1(4) . .
C5 C6 H6 119.9 . .
C8 C6 H6 119.9 . .
C3 C7 C8 118.8(3) . .
C3 C7 C2 123.8(3) . .
C8 C7 C2 117.4(3) . .
N1 C8 C6 120.3(3) . .
N1 C8 C7 119.9(3) . .
C6 C8 C7 119.8(3) . .
C10 C9 C14 119.9(3) . .
C10 C9 C2 119.2(3) . .
C14 C9 C2 120.9(3) . .
C9 C10 C11 120.0(4) . .
C9 C10 H10 120.0 . .
C11 C10 H10 120.0 . .
C12 C11 C10 119.7(4) . .
C12 C11 H11 120.1 . .
C10 C11 H11 120.1 . .
C13 C12 C11 120.8(4) . .
C13 C12 H12 119.6 . .
C11 C12 H12 119.6 . .
C12 C13 C14 120.3(4) . .
C12 C13 H13 119.9 . .
C14 C13 H13 119.9 . .
C13 C14 C9 119.3(4) . .
C13 C14 H14 120.4 . .
C9 C14 H14 120.4 . .
N3 C15 C19 122.0(3) . .
N3 C15 C1 115.9(3) . .
C19 C15 C1 122.1(3) . .
N3 C16 C17 123.6(4) . .
N3 C16 H16 118.2 . .
C17 C16 H16 118.2 . .
C18 C17 C16 118.3(4) . .
C18 C17 H17 120.9 . .
C16 C17 H17 120.9 . .
C17 C18 C19 119.2(4) . .
C17 C18 H18 120.4 . .
C19 C18 H18 120.4 . .
C18 C19 C15 119.2(4) . .
C18 C19 H19 120.4 . .
C15 C19 H19 120.4 . .
O1 C20 O2 121.3(5) . .
O1 C20 C21 120.7(5) . .
O2 C20 C21 118.0(5) . .
O1 C20 Zn1 71.1(3) . .
O2 C20 Zn1 50.6(2) . .
C21 C20 Zn1 166.3(4) . .
C20 C21 H21A 109.5 . .
C20 C21 H21B 109.5 . .
H21A C21 H21B 109.5 . .
C20 C21 H21C 109.5 . .
H21A C21 H21C 109.5 . .
H21B C21 H21C 109.5 . .

loop_
_geom_bond_atom_site_label_1
_geom_bond_atom_site_label_2
_geom_bond_distance
_geom_bond_site_symmetry_2
Zn1 O2 2.035(3) .
Zn1 N4 2.054(3) .
Zn1 N3 2.106(3) .
Zn1 N4 2.190(3) 7
Zn1 N1 2.219(3) .
Zn1 O1 2.478(4) .
Zn1 C20 2.587(5) .
Cl1 C4 1.739(4) .
N1 C1 1.314(4) .
N1 C8 1.373(4) .
N2 C2 1.323(4) .
N2 C1 1.357(4) .
N3 C16 1.329(5) .
N3 C15 1.350(4) .
N4 N5 1.176(5) .
N4 Zn1 2.190(3) 7
N5 N6A 1.190(13) .
N5 N6B 1.22(3) .
O1 C20 1.223(5) .
O2 C20 1.258(5) .
C1 C15 1.488(5) .
C2 C7 1.423(5) .
C2 C9 1.486(5) .
C3 C4 1.353(5) .
C3 C7 1.413(5) .
C3 H3 0.9300 .
C4 C5 1.388(5) .
C5 C6 1.371(5) .
C5 H5 0.9300 .
C6 C8 1.401(5) .
C6 H6 0.9300 .
C7 C8 1.413(5) .
C9 C10 1.379(5) .
C9 C14 1.392(5) .
C10 C11 1.385(5) .
C10 H10 0.9300 .
C11 C12 1.369(6) .
C11 H11 0.9300 .
C12 C13 1.369(6) .
C12 H12 0.9300 .
C13 C14 1.381(5) .
C13 H13 0.9300 .
C14 H14 0.9300 .
C15 C19 1.378(5) .
C16 C17 1.378(6) .
C16 H16 0.9300 .
C17 C18 1.373(5) .
C17 H17 0.9300 .
C18 C19 1.378(5) .
C18 H18 0.9300 .
C19 H19 0.9300 .
C20 C21 1.501(6) .
C21 H21A 0.9600 .
C21 H21B 0.9600 .
C21 H21C 0.9600 .
